data_7059230
loop_
_publ_author_name
'Isaia, Francesco'
'Aragoni, Maria Carla'
'Arca, Massimiliano'
'Caltagirone, Claudia'
'Castellano, Carlo'
'Demartin, Francesco'
'Garau, Alessandra'
'Lippolis, Vito'
'Pivetta, Tiziana'

_publ_section_title
;
 Oxidant/complexing properties of the methimazole (MeImHS)/iodine system
 towards palladium and gold metals. Crystal structure of the complex
 cation [PdII(MeImHS)4]2+ balanced by a tetraiodide/iodide mixture
;
_journal_issue 6
_journal_name_full 'New Journal of Chemistry'
_journal_page_first 2652
_journal_page_last 2660
_journal_paper_doi 10.1039/C9NJ05872A
_journal_volume 44
_journal_year 2020
_chemical_formula_sum 'C16 H24 I3.46 N8 Pd S4'
_chemical_formula_weight 1002.14
_space_group_crystal_system monoclinic
_space_group_IT_number 14
_space_group_name_Hall '-P 2yn'
_space_group_name_H-M_alt 'P 1 21/n 1'
_atom_sites_solution_hydrogens geom
_audit_creation_method SHELXL-2018/3
_audit_update_record
;
2019-11-07 deposited with the CCDC.	2020-01-23 downloaded from the CCDC.
;
_cell_angle_alpha 90
_cell_angle_beta 99.62(3)
_cell_angle_gamma 90
_cell_formula_units_Z 2
_cell_length_a 8.7210(17)
_cell_length_b 12.844(3)
_cell_length_c 14.190(3)
_cell_measurement_reflns_used 5757
_cell_measurement_temperature 294(2)
_cell_measurement_theta_max 24.90
_cell_measurement_theta_min 2.56
_cell_volume 1567.1(6)
_computing_structure_refinement 'SHELXL-2018/3 (Sheldrick, 2018)'
_diffrn_ambient_temperature 294(2)
_diffrn_measured_fraction_theta_full 0.995
_diffrn_measured_fraction_theta_max 0.992
_diffrn_measurement_device_type 'APEX II CCD diffractometer'
_diffrn_measurement_method 'omega scan'
_diffrn_radiation_type MoK\a
_diffrn_radiation_wavelength 0.71073
_diffrn_reflns_av_R_equivalents 0.0279
_diffrn_reflns_av_unetI/netI 0.0216
_diffrn_reflns_Laue_measured_fraction_full 0.995
_diffrn_reflns_Laue_measured_fraction_max 0.992
_diffrn_reflns_limit_h_max 10
_diffrn_reflns_limit_h_min -10
_diffrn_reflns_limit_k_max 15
_diffrn_reflns_limit_k_min -15
_diffrn_reflns_limit_l_max 16
_diffrn_reflns_limit_l_min -17
_diffrn_reflns_number 10812
_diffrn_reflns_point_group_measured_fraction_full 0.995
_diffrn_reflns_point_group_measured_fraction_max 0.992
_diffrn_reflns_theta_full 25.242
_diffrn_reflns_theta_max 25.274
_diffrn_reflns_theta_min 2.152
_diffrn_source 'sealed tube'
_exptl_absorpt_coefficient_mu 4.287
_exptl_absorpt_correction_type empirical
_exptl_absorpt_process_details SADABS
_exptl_crystal_colour brown
_exptl_crystal_density_diffrn 2.124
_exptl_crystal_description prism
_exptl_crystal_F_000 939
_exptl_crystal_size_max 0.12
_exptl_crystal_size_mid 0.05
_exptl_crystal_size_min 0.03
_exptl_transmission_factor_max 1.000
_exptl_transmission_factor_min 0.842
_refine_diff_density_max 1.666
_refine_diff_density_min -1.091
_refine_diff_density_rms 0.158
_refine_ls_extinction_method none
_refine_ls_goodness_of_fit_ref 1.095
_refine_ls_hydrogen_treatment constr
_refine_ls_matrix_type full
_refine_ls_number_parameters 160
_refine_ls_number_reflns 2824
_refine_ls_number_restraints 0
_refine_ls_restrained_S_all 1.095
_refine_ls_R_factor_all 0.0611
_refine_ls_R_factor_gt 0.0478
_refine_ls_shift/su_max 0.000
_refine_ls_shift/su_mean 0.000
_refine_ls_structure_factor_coef Fsqd
_refine_ls_weighting_details 'w=1/[\s^2^(Fo^2^)+(0.0704P)^2^+11.1450P] where P=(Fo^2^+2Fc^2^)/3'
_refine_ls_weighting_scheme calc
_refine_ls_wR_factor_gt 0.1393
_refine_ls_wR_factor_ref 0.1476
_reflns_Friedel_coverage 0.000
_reflns_number_gt 2273
_reflns_number_total 2824
_reflns_threshold_expression 'I > 2\s(I)'
_cod_data_source_file c9nj05872a2.cif
_cod_data_source_block '[Pd(MeImHS)4]I4'
_cod_depositor_comments
;Adding full bibliography for 7059230.cif.

 Adding full bibliography for 7059230.cif.
;
_cod_original_sg_symbol_H-M 'P 21/n'
_cod_database_code 7059230
_shelx_shelxl_version_number 2018/3
_shelx_space_group_comment
;
The symmetry employed for this shelxl refinement is uniquely defined
by the following loop, which should always be used as a source of
symmetry information in preference to the above space-group names.
They are only intended as comments.
;

loop_
_space_group_symop_operation_xyz
'x, y, z'
'-x+1/2, y+1/2, -z+1/2'
'-x, -y, -z'
'x-1/2, -y-1/2, z-1/2'

loop_
_atom_site_label
_atom_site_type_symbol
_atom_site_fract_x
_atom_site_fract_y
_atom_site_fract_z
_atom_site_U_iso_or_equiv
_atom_site_adp_type
_atom_site_occupancy
_atom_site_site_symmetry_order
_atom_site_calc_flag
_atom_site_refinement_flags_posn
_atom_site_refinement_flags_adp
_atom_site_refinement_flags_occupancy
Pd Pd 0.000000 0.000000 0.000000 0.0361(3) Uani 1 2 d S . P
I2 I 0.1419(4) 0.2705(4) -0.4943(4) 0.0553(6) Uani 0.73 1 d . . P
I1 I 0.39866(11) 0.08395(9) -0.50169(7) 0.0666(3) Uani 0.73 1 d . . P
S2 S -0.0101(3) -0.04800(17) -0.15955(14) 0.0451(5) Uani 1 1 d . . .
S1 S -0.2190(3) -0.1042(2) -0.00748(18) 0.0616(7) Uani 1 1 d . . .
N3 N -0.1790(9) 0.1342(7) -0.1861(5) 0.0532(19) Uani 1 1 d . . .
H3 H -0.200274 0.137737 -0.129136 0.064 Uiso 1 1 calc R U .
N4 N -0.0884(9) 0.0820(6) -0.3101(5) 0.0445(17) Uani 1 1 d . . .
N2 N -0.2906(10) -0.1582(7) 0.1673(6) 0.062(2) Uani 1 1 d . . .
C5 C -0.0957(10) 0.0590(7) -0.2178(6) 0.0396(18) Uani 1 1 d . . .
N1 N -0.3801(11) -0.0109(7) 0.1176(6) 0.064(2) Uani 1 1 d . . .
H1 H -0.400501 0.043532 0.082520 0.077 Uiso 1 1 calc R U .
C7 C -0.1679(13) 0.1723(9) -0.3335(7) 0.065(3) Uani 1 1 d . . .
H7 H -0.179523 0.205467 -0.392565 0.078 Uiso 1 1 calc R U .
C6 C -0.2261(14) 0.2053(9) -0.2575(8) 0.068(3) Uani 1 1 d . . .
H6 H -0.286368 0.264344 -0.253657 0.081 Uiso 1 1 calc R U .
C8 C -0.0017(15) 0.0207(8) -0.3697(7) 0.063(3) Uani 1 1 d . . .
H8A H 0.097230 0.001551 -0.333328 0.075 Uiso 1 1 calc R U .
H8B H 0.014188 0.061111 -0.424118 0.075 Uiso 1 1 calc R U .
H8C H -0.059285 -0.041103 -0.390878 0.075 Uiso 1 1 calc R U .
C1 C -0.2954(11) -0.0907(8) 0.0967(6) 0.051(2) Uani 1 1 d . . .
C2 C -0.4303(16) -0.0268(15) 0.2020(10) 0.089(4) Uani 1 1 d . . .
H2 H -0.490631 0.017890 0.232213 0.106 Uiso 1 1 calc R U .
C3 C -0.3741(16) -0.1211(13) 0.2329(8) 0.081(4) Uani 1 1 d . . .
H3A H -0.389736 -0.154472 0.288690 0.098 Uiso 1 1 calc R U .
C4 C -0.215(2) -0.2606(10) 0.1724(11) 0.097(5) Uani 1 1 d . . .
H4A H -0.168859 -0.271150 0.116434 0.116 Uiso 1 1 calc R U .
H4B H -0.291680 -0.313795 0.175768 0.116 Uiso 1 1 calc R U .
H4C H -0.136622 -0.263914 0.228285 0.116 Uiso 1 1 calc R U .
I2' I 0.1809(12) 0.2577(9) -0.4891(8) 0.070(2) Uani 0.27 1 d . . P

loop_
_atom_site_aniso_label
_atom_site_aniso_U_11
_atom_site_aniso_U_22
_atom_site_aniso_U_33
_atom_site_aniso_U_23
_atom_site_aniso_U_13
_atom_site_aniso_U_12
Pd 0.0538(6) 0.0308(4) 0.0229(4) 0.0026(3) 0.0046(3) -0.0079(4)
I2 0.0549(9) 0.0464(10) 0.0685(11) 0.0095(7) 0.0218(7) 0.0109(6)
I1 0.0540(6) 0.0847(7) 0.0621(6) 0.0010(5) 0.0126(4) 0.0070(5)
S2 0.0681(14) 0.0379(11) 0.0282(10) -0.0006(8) 0.0051(9) -0.0043(10)
S1 0.0750(17) 0.0652(16) 0.0478(13) -0.0183(12) 0.0198(12) -0.0336(14)
N3 0.062(5) 0.061(5) 0.039(4) 0.002(4) 0.016(4) 0.008(4)
N4 0.061(5) 0.046(4) 0.026(3) 0.003(3) 0.007(3) -0.004(4)
N2 0.060(5) 0.073(6) 0.051(5) 0.009(4) 0.002(4) -0.022(4)
C5 0.043(4) 0.047(5) 0.031(4) -0.001(3) 0.012(3) -0.008(4)
N1 0.070(6) 0.063(6) 0.060(5) -0.009(4) 0.013(4) -0.009(5)
C7 0.073(7) 0.076(7) 0.044(5) 0.027(5) 0.006(5) 0.013(6)
C6 0.073(7) 0.065(7) 0.064(7) 0.015(5) 0.008(6) 0.026(6)
C8 0.094(8) 0.062(6) 0.036(5) -0.001(4) 0.020(5) -0.003(6)
C1 0.056(6) 0.054(6) 0.043(5) -0.003(4) 0.010(4) -0.021(5)
C2 0.067(8) 0.130(13) 0.075(8) -0.033(9) 0.031(7) -0.026(8)
C3 0.081(8) 0.117(12) 0.051(6) -0.009(7) 0.027(6) -0.031(8)
C4 0.115(12) 0.062(8) 0.102(11) 0.024(7) -0.011(9) -0.003(8)
I2' 0.114(7) 0.049(4) 0.052(2) 0.005(2) 0.026(4) -0.015(4)

loop_
_atom_type_symbol
_atom_type_description
_atom_type_scat_dispersion_real
_atom_type_scat_dispersion_imag
_atom_type_scat_source
C C 0.0033 0.0016 'International Tables Vol C Tables 4.2.6.8 and 6.1.1.4'
H H 0.0000 0.0000 'International Tables Vol C Tables 4.2.6.8 and 6.1.1.4'
N N 0.0061 0.0033 'International Tables Vol C Tables 4.2.6.8 and 6.1.1.4'
S S 0.1246 0.1234 'International Tables Vol C Tables 4.2.6.8 and 6.1.1.4'
Pd Pd -0.9988 1.0072 'International Tables Vol C Tables 4.2.6.8 and 6.1.1.4'
I I -0.4742 1.8119 'International Tables Vol C Tables 4.2.6.8 and 6.1.1.4'

loop_
_geom_angle_atom_site_label_1
_geom_angle_atom_site_label_2
_geom_angle_atom_site_label_3
_geom_angle
_geom_angle_site_symmetry_1
_geom_angle_site_symmetry_3
S1 Pd S1 180.0 . 3
S1 Pd S2 84.61(9) . .
S1 Pd S2 95.39(9) 3 .
S1 Pd S2 95.39(9) . 3
S1 Pd S2 84.61(9) 3 3
S2 Pd S2 180.0 . 3
I1 I1 I2' 175.3(2) 3_654 .
C5 S2 Pd 101.5(3) . .
C1 S1 Pd 109.6(3) . .
C5 N3 C6 110.2(8) . .
C5 N3 H3 124.9 . .
C6 N3 H3 124.9 . .
C5 N4 C7 108.5(8) . .
C5 N4 C8 123.8(8) . .
C7 N4 C8 127.6(8) . .
C1 N2 C3 109.6(11) . .
C1 N2 C4 125.7(11) . .
C3 N2 C4 124.5(12) . .
N3 C5 N4 106.6(8) . .
N3 C5 S2 129.7(6) . .
N4 C5 S2 123.7(7) . .
C1 N1 C2 110.9(11) . .
C1 N1 H1 124.6 . .
C2 N1 H1 124.6 . .
C6 C7 N4 108.6(8) . .
C6 C7 H7 125.7 . .
N4 C7 H7 125.7 . .
C7 C6 N3 106.1(9) . .
C7 C6 H6 126.9 . .
N3 C6 H6 126.9 . .
N4 C8 H8A 109.5 . .
N4 C8 H8B 109.5 . .
H8A C8 H8B 109.5 . .
N4 C8 H8C 109.5 . .
H8A C8 H8C 109.5 . .
H8B C8 H8C 109.5 . .
N2 C1 N1 106.6(9) . .
N2 C1 S1 128.0(9) . .
N1 C1 S1 125.3(8) . .
C3 C2 N1 105.5(12) . .
C3 C2 H2 127.2 . .
N1 C2 H2 127.2 . .
C2 C3 N2 107.4(11) . .
C2 C3 H3A 126.3 . .
N2 C3 H3A 126.3 . .
N2 C4 H4A 109.5 . .
N2 C4 H4B 109.5 . .
H4A C4 H4B 109.5 . .
N2 C4 H4C 109.5 . .
H4A C4 H4C 109.5 . .
H4B C4 H4C 109.5 . .

loop_
_geom_bond_atom_site_label_1
_geom_bond_atom_site_label_2
_geom_bond_distance
_geom_bond_site_symmetry_2
Pd S1 2.320(2) .
Pd S1 2.320(2) 3
Pd S2 2.334(2) .
Pd S2 2.334(2) 3
I1 I1 2.784(2) 3_654
I1 I2' 2.955(10) .
S2 C5 1.710(9) .
S1 C1 1.728(9) .
N3 C5 1.330(12) .
N3 C6 1.375(13) .
N3 H3 0.8600 .
N4 C5 1.354(10) .
N4 C7 1.364(13) .
N4 C8 1.457(12) .
N2 C1 1.321(12) .
N2 C3 1.361(15) .
N2 C4 1.465(17) .
N1 C1 1.326(13) .
N1 C2 1.357(15) .
N1 H1 0.8600 .
C7 C6 1.335(16) .
C7 H7 0.9300 .
C6 H6 0.9300 .
C8 H8A 0.9600 .
C8 H8B 0.9600 .
C8 H8C 0.9600 .
C2 C3 1.35(2) .
C2 H2 0.9300 .
C3 H3A 0.9300 .
C4 H4A 0.9600 .
C4 H4B 0.9600 .
C4 H4C 0.9600 .
